data_7034811
loop_
_publ_author_name
'Li, Zuo-Xi'
'Ye, Gan'
'Han, Juan'
'Yang, Ying'
'Zou, Kang-Yu'
'Wang, Xin'
'Wang, Xiao-Ling'
'Gou, Xiao-Feng'

_publ_section_title
;
 1D-3D mixed-ligand frameworks with an unusual dmp topology tuned by
 intersection angles of isomeric benzenedicarboxylates: magnetic
 properties, gas-dependent calcination-thermolysis and energy storage
 performances.
;
_journal_issue 19
_journal_name_full 'Dalton transactions (Cambridge, England : 2003)'
_journal_page_first 9209
_journal_page_last 9220
_journal_paper_doi 10.1039/c5dt00963d
_journal_volume 44
_journal_year 2015
_chemical_formula_sum 'C26 H18 Co N4 O4'
_chemical_formula_weight 509.37
_chemical_name_systematic
; 
 ? 
;
_space_group_IT_number 52
_symmetry_cell_setting orthorhombic
_symmetry_space_group_name_Hall '-P 2a 2bc'
_symmetry_space_group_name_H-M 'P n n a'
_atom_sites_solution_hydrogens geom
_atom_sites_solution_primary direct
_atom_sites_solution_secondary difmap
_audit_creation_method SHELXL-97
_audit_update_record
;
2014-09-14 deposited with the CCDC.
2015-04-24 downloaded from the CCDC.
;
_cell_angle_alpha 90.00
_cell_angle_beta 90.00
_cell_angle_gamma 90.00
_cell_formula_units_Z 4
_cell_length_a 13.152(3)
_cell_length_b 17.365(4)
_cell_length_c 9.3149(19)
_cell_measurement_reflns_used 17451
_cell_measurement_temperature 293(2)
_cell_measurement_theta_max 27.7
_cell_measurement_theta_min 3.1
_cell_volume 2127.4(8)
_computing_cell_refinement 'CrystalClear (Rigaku/MSC Inc., 2005)'
_computing_data_collection 'CrystalClear (Rigaku/MSC Inc., 2005)'
_computing_data_reduction 'CrystalClear (Rigaku/MSC Inc., 2005)'
_computing_molecular_graphics 'Bruker SHELXTL'
_computing_publication_material 'Bruker SHELXTL'
_computing_structure_refinement 'SHELXL-97 (Sheldrick, 1997)'
_computing_structure_solution 'SHELXS-97 (Sheldrick, 1990)'
_diffrn_ambient_temperature 293(2)
_diffrn_detector_area_resol_mean 9
_diffrn_measured_fraction_theta_full 0.998
_diffrn_measured_fraction_theta_max 0.998
_diffrn_measurement_device_type 'CCD area detector'
_diffrn_measurement_method \w
_diffrn_radiation_monochromator graphite
_diffrn_radiation_source 'fine-focus sealed tube'
_diffrn_radiation_type MoK\a
_diffrn_radiation_wavelength 0.71073
_diffrn_reflns_av_R_equivalents 0.0527
_diffrn_reflns_av_sigmaI/netI 0.0286
_diffrn_reflns_limit_h_max 17
_diffrn_reflns_limit_h_min -17
_diffrn_reflns_limit_k_max 22
_diffrn_reflns_limit_k_min -22
_diffrn_reflns_limit_l_max 12
_diffrn_reflns_limit_l_min -12
_diffrn_reflns_number 21021
_diffrn_reflns_theta_full 27.48
_diffrn_reflns_theta_max 27.48
_diffrn_reflns_theta_min 3.10
_diffrn_standards_decay_% 0
_diffrn_standards_interval_count 0
_diffrn_standards_interval_time 0
_diffrn_standards_number 0
_exptl_absorpt_coefficient_mu 0.852
_exptl_absorpt_correction_T_max 0.829
_exptl_absorpt_correction_T_min 0.774
_exptl_absorpt_correction_type multi-scan
_exptl_absorpt_process_details CrystalClear
_exptl_crystal_colour purple
_exptl_crystal_density_diffrn 1.590
_exptl_crystal_density_method 'not measured'
_exptl_crystal_description spindle
_exptl_crystal_F_000 1044
_exptl_crystal_size_max 0.30
_exptl_crystal_size_mid 0.26
_exptl_crystal_size_min 0.22
_refine_diff_density_max 0.318
_refine_diff_density_min -0.284
_refine_diff_density_rms 0.058
_refine_ls_extinction_method none
_refine_ls_goodness_of_fit_ref 1.099
_refine_ls_hydrogen_treatment constr
_refine_ls_matrix_type full
_refine_ls_number_parameters 159
_refine_ls_number_reflns 2444
_refine_ls_number_restraints 0
_refine_ls_restrained_S_all 1.099
_refine_ls_R_factor_all 0.0542
_refine_ls_R_factor_gt 0.0416
_refine_ls_shift/su_max 0.000
_refine_ls_shift/su_mean 0.000
_refine_ls_structure_factor_coef Fsqd
_refine_ls_weighting_details 'calc w=1/[\s^2^(Fo^2^)+(0.0427P)^2^+1.5116P] where P=(Fo^2^+2Fc^2^)/3'
_refine_ls_weighting_scheme calc
_refine_ls_wR_factor_gt 0.0938
_refine_ls_wR_factor_ref 0.0991
_reflns_number_gt 2059
_reflns_number_total 2444
_reflns_threshold_expression >2sigma(I)
_cod_data_source_file c5dt00963d2.cif
_cod_data_source_block 3
_cod_depositor_comments 'Adding full bibliography for 7034809--7034811.cif.'
_cod_original_cell_volume 2127.3(7)
_cod_original_sg_symbol_H-M Pnna
_cod_database_code 7034811

loop_
_symmetry_equiv_pos_as_xyz
'x, y, z'
'-x+1/2, -y, z'
'-x+1/2, y+1/2, -z+1/2'
'x, -y+1/2, -z+1/2'
'-x, -y, -z'
'x-1/2, y, -z'
'x-1/2, -y-1/2, z-1/2'
'-x, y-1/2, z-1/2'

loop_
_atom_site_label
_atom_site_type_symbol
_atom_site_fract_x
_atom_site_fract_y
_atom_site_fract_z
_atom_site_U_iso_or_equiv
_atom_site_adp_type
_atom_site_occupancy
_atom_site_symmetry_multiplicity
_atom_site_calc_flag
_atom_site_refinement_flags
Co1 Co 0.68393(3) 0.2500 0.2500 0.02323(14) Uani 1 2 d S
N1 N 0.78768(13) 0.29467(11) 0.1108(2) 0.0274(4) Uani 1 1 d .
N2 N 0.93434(14) 0.34409(11) 0.0458(2) 0.0284(4) Uani 1 1 d .
O1 O 0.58121(12) 0.18459(9) 0.15414(18) 0.0311(4) Uani 1 1 d .
O2 O 0.71826(13) 0.11857(10) 0.1034(2) 0.0459(5) Uani 1 1 d .
C1 C 0.86618(17) 0.33589(13) 0.1521(3) 0.0300(5) Uani 1 1 d .
H1 H 0.8736 0.3568 0.2435 0.036 Uiso 1 1 calc R
C2 C 0.80707(18) 0.27564(15) -0.0302(3) 0.0341(5) Uani 1 1 d .
H2 H 0.7646 0.2462 -0.0881 0.041 Uiso 1 1 calc R
C3 C 0.89659(19) 0.30591(14) -0.0716(3) 0.0354(6) Uani 1 1 d .
H3 H 0.9267 0.3018 -0.1616 0.042 Uiso 1 1 calc R
C4 C 1.02696(16) 0.38745(13) 0.0504(3) 0.0276(5) Uani 1 1 d .
C5 C 1.08307(18) 0.39182(15) 0.1747(3) 0.0350(6) Uani 1 1 d .
H5 H 1.0627 0.3649 0.2561 0.042 Uiso 1 1 calc R
C6 C 1.17032(18) 0.43669(15) 0.1778(3) 0.0354(6) Uani 1 1 d .
H6 H 1.2075 0.4404 0.2624 0.042 Uiso 1 1 calc R
C7 C 1.20316(16) 0.47620(13) 0.0565(2) 0.0272(5) Uani 1 1 d .
C8 C 1.14566(17) 0.46930(13) -0.0680(2) 0.0280(5) Uani 1 1 d .
H8 H 1.1670 0.4942 -0.1511 0.034 Uiso 1 1 calc R
C9 C 1.05746(17) 0.42622(13) -0.0708(3) 0.0286(5) Uani 1 1 d .
H9 H 1.0189 0.4235 -0.1543 0.034 Uiso 1 1 calc R
C10 C 0.62549(17) 0.12510(12) 0.1043(2) 0.0257(5) Uani 1 1 d .
C11 C 0.55959(16) 0.06073(12) 0.0500(2) 0.0225(4) Uani 1 1 d .
C12 C 0.45652(17) 0.07120(12) 0.0252(3) 0.0262(5) Uani 1 1 d .
H12 H 0.4268 0.1189 0.0425 0.031 Uiso 1 1 calc R
C13 C 0.60202(17) -0.01112(13) 0.0250(2) 0.0271(5) Uani 1 1 d .
H13 H 0.6709 -0.0189 0.0423 0.033 Uiso 1 1 calc R

loop_
_atom_site_aniso_label
_atom_site_aniso_U_11
_atom_site_aniso_U_22
_atom_site_aniso_U_33
_atom_site_aniso_U_23
_atom_site_aniso_U_13
_atom_site_aniso_U_12
Co1 0.0158(2) 0.0207(2) 0.0331(2) -0.00412(17) 0.000 0.000
N1 0.0230(9) 0.0238(10) 0.0354(11) -0.0025(8) 0.0020(8) -0.0037(7)
N2 0.0233(9) 0.0297(10) 0.0322(10) -0.0058(8) 0.0048(8) -0.0057(8)
O1 0.0291(8) 0.0217(8) 0.0426(10) -0.0107(7) -0.0032(7) -0.0024(6)
O2 0.0236(8) 0.0351(10) 0.0789(14) -0.0168(10) -0.0030(9) -0.0059(7)
C1 0.0279(11) 0.0298(12) 0.0323(12) -0.0041(10) 0.0053(10) -0.0046(9)
C2 0.0295(12) 0.0351(13) 0.0379(14) -0.0075(11) -0.0011(10) -0.0060(10)
C3 0.0348(13) 0.0367(14) 0.0347(13) -0.0106(11) 0.0059(10) -0.0064(11)
C4 0.0209(10) 0.0271(11) 0.0349(13) -0.0062(9) 0.0060(9) -0.0048(9)
C5 0.0324(12) 0.0422(14) 0.0304(13) 0.0045(11) 0.0048(10) -0.0105(11)
C6 0.0301(12) 0.0464(15) 0.0297(13) 0.0013(11) -0.0024(10) -0.0091(11)
C7 0.0230(11) 0.0275(12) 0.0313(12) -0.0035(9) 0.0030(9) -0.0022(9)
C8 0.0261(11) 0.0299(12) 0.0281(12) 0.0003(9) 0.0037(9) -0.0039(9)
C9 0.0250(11) 0.0324(13) 0.0283(12) -0.0043(9) 0.0003(9) -0.0027(9)
C10 0.0272(11) 0.0208(11) 0.0291(12) -0.0017(9) -0.0026(9) -0.0046(8)
C11 0.0234(10) 0.0187(10) 0.0254(11) -0.0035(8) -0.0013(9) -0.0027(8)
C12 0.0262(11) 0.0188(10) 0.0335(13) -0.0064(9) -0.0003(9) 0.0021(8)
C13 0.0189(10) 0.0255(11) 0.0369(13) -0.0041(10) -0.0040(9) 0.0016(8)

loop_
_atom_type_symbol
_atom_type_description
_atom_type_scat_dispersion_real
_atom_type_scat_dispersion_imag
_atom_type_scat_source
C C 0.0033 0.0016 'International Tables Vol C Tables 4.2.6.8 and 6.1.1.4'
H H 0.0000 0.0000 'International Tables Vol C Tables 4.2.6.8 and 6.1.1.4'
N N 0.0061 0.0033 'International Tables Vol C Tables 4.2.6.8 and 6.1.1.4'
O O 0.0106 0.0060 'International Tables Vol C Tables 4.2.6.8 and 6.1.1.4'
Co Co 0.3494 0.9721 'International Tables Vol C Tables 4.2.6.8 and 6.1.1.4'

loop_
_geom_angle_atom_site_label_1
_geom_angle_atom_site_label_2
_geom_angle_atom_site_label_3
_geom_angle
_geom_angle_site_symmetry_1
_geom_angle_site_symmetry_3
O1 Co1 O1 93.85(9) 4 .
O1 Co1 N1 112.90(7) 4 4
O1 Co1 N1 121.76(7) . 4
O1 Co1 N1 121.76(7) 4 .
O1 Co1 N1 112.90(7) . .
N1 Co1 N1 95.82(11) 4 .
C1 N1 C2 105.32(19) . .
C1 N1 Co1 123.22(16) . .
C2 N1 Co1 129.76(15) . .
C1 N2 C3 107.16(19) . .
C1 N2 C4 126.92(19) . .
C3 N2 C4 125.9(2) . .
C10 O1 Co1 108.54(14) . .
N1 C1 N2 111.5(2) . .
N1 C1 H1 124.3 . .
N2 C1 H1 124.3 . .
C3 C2 N1 110.0(2) . .
C3 C2 H2 125.0 . .
N1 C2 H2 125.0 . .
C2 C3 N2 106.1(2) . .
C2 C3 H3 127.0 . .
N2 C3 H3 127.0 . .
C9 C4 C5 120.5(2) . .
C9 C4 N2 118.8(2) . .
C5 C4 N2 120.7(2) . .
C4 C5 C6 119.5(2) . .
C4 C5 H5 120.2 . .
C6 C5 H5 120.2 . .
C5 C6 C7 121.1(2) . .
C5 C6 H6 119.4 . .
C7 C6 H6 119.4 . .
C8 C7 C6 117.8(2) . .
C8 C7 C7 119.98(14) . 2_765
C6 C7 C7 122.21(15) . 2_765
C9 C8 C7 121.3(2) . .
C9 C8 H8 119.4 . .
C7 C8 H8 119.4 . .
C4 C9 C8 119.7(2) . .
C4 C9 H9 120.1 . .
C8 C9 H9 120.1 . .
O2 C10 O1 122.2(2) . .
O2 C10 C11 120.2(2) . .
O1 C10 C11 117.55(19) . .
C13 C11 C12 118.91(19) . .
C13 C11 C10 119.60(19) . .
C12 C11 C10 121.48(19) . .
C13 C12 C11 120.2(2) 5_655 .
C13 C12 H12 119.9 5_655 .
C11 C12 H12 119.9 . .
C12 C13 C11 120.9(2) 5_655 .
C12 C13 H13 119.6 5_655 .
C11 C13 H13 119.6 . .

loop_
_geom_bond_atom_site_label_1
_geom_bond_atom_site_label_2
_geom_bond_distance
_geom_bond_site_symmetry_2
Co1 O1 1.9781(15) 4
Co1 O1 1.9781(15) .
Co1 N1 2.0355(19) 4
Co1 N1 2.0355(19) .
N1 C1 1.314(3) .
N1 C2 1.378(3) .
N2 C1 1.344(3) .
N2 C3 1.372(3) .
N2 C4 1.433(3) .
O1 C10 1.273(3) .
O2 C10 1.225(3) .
C1 H1 0.9300 .
C2 C3 1.346(3) .
C2 H2 0.9300 .
C3 H3 0.9300 .
C4 C9 1.374(3) .
C4 C5 1.375(3) .
C5 C6 1.387(3) .
C5 H5 0.9300 .
C6 C7 1.390(3) .
C6 H6 0.9300 .
C7 C8 1.390(3) .
C7 C7 1.484(4) 2_765
C8 C9 1.380(3) .
C8 H8 0.9300 .
C9 H9 0.9300 .
C10 C11 1.502(3) .
C11 C13 1.386(3) .
C11 C12 1.387(3) .
C12 C13 1.378(3) 5_655
C12 H12 0.9300 .
C13 C12 1.378(3) 5_655
C13 H13 0.9300 .

loop_
_geom_torsion_atom_site_label_1
_geom_torsion_atom_site_label_2
_geom_torsion_atom_site_label_3
_geom_torsion_atom_site_label_4
_geom_torsion
_geom_torsion_site_symmetry_1
_geom_torsion_site_symmetry_4
O1 Co1 N1 C1 73.9(2) 4 .
O1 Co1 N1 C1 -175.74(17) . .
N1 Co1 N1 C1 -47.61(16) 4 .
O1 Co1 N1 C2 -123.2(2) 4 .
O1 Co1 N1 C2 -12.9(2) . .
N1 Co1 N1 C2 115.3(2) 4 .
O1 Co1 O1 C10 -166.91(18) 4 .
N1 Co1 O1 C10 -46.88(17) 4 .
N1 Co1 O1 C10 66.14(16) . .
C2 N1 C1 N2 -0.1(3) . .
Co1 N1 C1 N2 166.36(15) . .
C3 N2 C1 N1 0.4(3) . .
C4 N2 C1 N1 177.6(2) . .
C1 N1 C2 C3 -0.2(3) . .
Co1 N1 C2 C3 -165.46(18) . .
N1 C2 C3 N2 0.5(3) . .
C1 N2 C3 C2 -0.5(3) . .
C4 N2 C3 C2 -177.8(2) . .
C1 N2 C4 C9 -143.5(2) . .
C3 N2 C4 C9 33.3(3) . .
C1 N2 C4 C5 34.9(4) . .
C3 N2 C4 C5 -148.3(2) . .
C9 C4 C5 C6 0.9(4) . .
N2 C4 C5 C6 -177.5(2) . .
C4 C5 C6 C7 -1.2(4) . .
C5 C6 C7 C8 0.0(4) . .
C5 C6 C7 C7 -179.3(3) . 2_765
C6 C7 C8 C9 1.6(4) . .
C7 C7 C8 C9 -179.2(2) 2_765 .
C5 C4 C9 C8 0.6(4) . .
N2 C4 C9 C8 179.0(2) . .
C7 C8 C9 C4 -1.9(4) . .
Co1 O1 C10 O2 -8.6(3) . .
Co1 O1 C10 C11 169.43(16) . .
O2 C10 C11 C13 12.4(4) . .
O1 C10 C11 C13 -165.6(2) . .
O2 C10 C11 C12 -168.2(2) . .
O1 C10 C11 C12 13.8(3) . .
C13 C11 C12 C13 -0.7(4) . 5_655
C10 C11 C12 C13 179.8(2) . 5_655
C12 C11 C13 C12 0.7(4) . 5_655
C10 C11 C13 C12 -179.8(2) . 5_655
